data_7059364
loop_
_publ_author_name
'Vaddamanu, Moulali'
'Velappan, Kavitha'
'Prabusankar, Ganesan'

_publ_section_title
;
 Homoleptic and heteroleptic Zn(ii) selone catalysts for
 thioetherification of aryl halides without scrubbing oxygen
;
_journal_issue 9
_journal_name_full 'New Journal of Chemistry'
_journal_page_first 3574
_journal_page_last 3583
_journal_paper_doi 10.1039/C9NJ05818D
_journal_volume 44
_journal_year 2020
_chemical_formula_moiety 'C28 H48 N8 Se4 Zn, 2(Cl O4)'
_chemical_formula_sum 'C28 H48 Cl2 N8 O8 Se4 Zn'
_chemical_formula_weight 1076.88
_space_group_crystal_system triclinic
_space_group_IT_number 2
_space_group_name_Hall '-P 1'
_space_group_name_H-M_alt 'P -1'
_symmetry_Int_Tables_number 2
_atom_sites_solution_primary direct
_audit_creation_date 2019-11-14
_audit_creation_method
;
Olex2 1.2
(compiled 2017.08.10 svn.r3458 for OlexSys, GUI svn.r5381)
;
_audit_update_record
;
2019-11-22 deposited with the CCDC.	2020-01-08 downloaded from the CCDC.
;
_cell_angle_alpha 67.891(7)
_cell_angle_beta 68.825(7)
_cell_angle_gamma 89.725(6)
_cell_formula_units_Z 2
_cell_length_a 12.6182(9)
_cell_length_b 12.6356(9)
_cell_length_c 15.6832(12)
_cell_measurement_reflns_used 2756
_cell_measurement_temperature 293
_cell_measurement_theta_max 71.5371
_cell_measurement_theta_min 3.2973
_cell_volume 2135.2(3)
_computing_cell_refinement
;
CrysAlisPro, Agilent Technologies,
Version 1.171.35.19 (release 27-10-2011 CrysAlis171 .NET)
(compiled Oct 27 2011,15:02:11)
;
_computing_data_collection
;
CrysAlisPro, Agilent Technologies,
Version 1.171.35.19 (release 27-10-2011 CrysAlis171 .NET)
(compiled Oct 27 2011,15:02:11)
;
_computing_data_reduction
;
CrysAlisPro, Agilent Technologies,
Version 1.171.35.19 (release 27-10-2011 CrysAlis171 .NET)
(compiled Oct 27 2011,15:02:11)
;
_computing_molecular_graphics 'Olex2 (Dolomanov et al., 2009)'
_computing_publication_material 'Olex2 (Dolomanov et al., 2009)'
_computing_structure_refinement 'olex2.refine (Bourhis et al., 2015)'
_computing_structure_solution 'SIR2004 (Burla et al., 2007)'
_diffrn_ambient_temperature 293
_diffrn_detector_area_resol_mean 16.1293
_diffrn_measured_fraction_theta_full 0.7362
_diffrn_measured_fraction_theta_max 0.7362
_diffrn_measurement_details
;
#__ type_ start__ end____ width___ exp.time_
  1 omega  -15.00   20.00   1.0000    1.5000
omega____ theta____ kappa____ phi______ frames
    -        0.0000  -57.0000 -180.0000 35

#__ type_ start__ end____ width___ exp.time_
  2 omega  -61.00  -35.00   1.0000    1.5000
omega____ theta____ kappa____ phi______ frames
    -        0.0000  -57.0000 -180.0000 26

#__ type_ start__ end____ width___ exp.time_
  3 omega  -37.00   24.00   1.0000    1.5000
omega____ theta____ kappa____ phi______ frames
    -      -42.5000   38.0000  150.0000 61

#__ type_ start__ end____ width___ exp.time_
  4 omega  -21.00   22.00   1.0000    1.5000
omega____ theta____ kappa____ phi______ frames
    -      -42.5000   63.0000 -180.0000 43

#__ type_ start__ end____ width___ exp.time_
  5 omega  -94.00  -22.00   1.0000    1.5000
omega____ theta____ kappa____ phi______ frames
    -      -42.5000  -57.0000 -120.0000 72

#__ type_ start__ end____ width___ exp.time_
  6 omega -118.00  -90.00   1.0000    1.5000
omega____ theta____ kappa____ phi______ frames
    -      -42.5000  178.0000 -180.0000 28

#__ type_ start__ end____ width___ exp.time_
  7 omega  -87.00  -40.00   1.0000    1.5000
omega____ theta____ kappa____ phi______ frames
    -      -42.5000  111.0000   30.0000 47

#__ type_ start__ end____ width___ exp.time_
  8 omega -110.00  -63.00   1.0000    1.5000
omega____ theta____ kappa____ phi______ frames
    -      -42.5000  -63.0000 -150.0000 47

#__ type_ start__ end____ width___ exp.time_
  9 omega   39.00   94.00   1.0000    1.5000
omega____ theta____ kappa____ phi______ frames
    -      110.2786  -25.0000  -30.0000 55

#__ type_ start__ end____ width___ exp.time_
 10 omega   56.00  109.00   1.0000    1.5000
omega____ theta____ kappa____ phi______ frames
    -      110.2786 -111.0000   60.0000 53

#__ type_ start__ end____ width___ exp.time_
 11 omega   38.00  115.00   1.0000    1.5000
omega____ theta____ kappa____ phi______ frames
    -      110.2786 -111.0000 -150.0000 77

#__ type_ start__ end____ width___ exp.time_
 12 omega   63.00   91.00   1.0000    1.5000
omega____ theta____ kappa____ phi______ frames
    -      110.2786  -25.0000 -180.0000 28

#__ type_ start__ end____ width___ exp.time_
 13 omega  100.00  171.00   1.0000    1.5000
omega____ theta____ kappa____ phi______ frames
    -      110.2786  111.0000 -120.0000 71

#__ type_ start__ end____ width___ exp.time_
 14 omega   69.00  125.00   1.0000    1.5000
omega____ theta____ kappa____ phi______ frames
    -      110.2786  -63.0000  150.0000 56

#__ type_ start__ end____ width___ exp.time_
 15 omega  101.00  127.00   1.0000    1.5000
omega____ theta____ kappa____ phi______ frames
    -      110.2786  111.0000  150.0000 26

#__ type_ start__ end____ width___ exp.time_
 16 omega   39.00   88.00   1.0000    1.5000
omega____ theta____ kappa____ phi______ frames
    -      110.2786  -38.0000 -120.0000 49

#__ type_ start__ end____ width___ exp.time_
 17 omega   47.00   94.00   1.0000    1.5000
omega____ theta____ kappa____ phi______ frames
    -      110.2786  -25.0000 -120.0000 47

#__ type_ start__ end____ width___ exp.time_
 18 omega   41.00   93.00   1.0000    1.5000
omega____ theta____ kappa____ phi______ frames
    -      110.2786  -38.0000  -60.0000 52
;
_diffrn_measurement_device_type 'SuperNova, Dual, Cu at zero, Eos'
_diffrn_measurement_method '\w scans'
_diffrn_orient_matrix_UB_11 0.0891673000
_diffrn_orient_matrix_UB_12 -0.0833427000
_diffrn_orient_matrix_UB_13 -0.0069796000
_diffrn_orient_matrix_UB_21 0.0963991000
_diffrn_orient_matrix_UB_22 0.0995067000
_diffrn_orient_matrix_UB_23 -0.0351110000
_diffrn_orient_matrix_UB_31 -0.0174193000
_diffrn_orient_matrix_UB_32 -0.0296487000
_diffrn_orient_matrix_UB_33 0.1093223000
_diffrn_radiation_monochromator mirror
_diffrn_radiation_type 'Cu K\a'
_diffrn_radiation_wavelength 1.54184
_diffrn_reflns_av_R_equivalents 0.0249
_diffrn_reflns_av_unetI/netI 0.0631
_diffrn_reflns_limit_h_max 15
_diffrn_reflns_limit_h_min -12
_diffrn_reflns_limit_k_max 14
_diffrn_reflns_limit_k_min -14
_diffrn_reflns_limit_l_max 19
_diffrn_reflns_limit_l_min -10
_diffrn_reflns_number 8035
_diffrn_reflns_theta_full 71.6305
_diffrn_reflns_theta_max 71.63
_diffrn_reflns_theta_min 3.30
_diffrn_source 'SuperNova (Cu) X-ray Source'
_exptl_absorpt_coefficient_mu 6.289
_exptl_absorpt_correction_T_max 1.00000
_exptl_absorpt_correction_T_min 0.88099
_exptl_absorpt_correction_type multi-scan
_exptl_absorpt_process_details
;
CrysAlisPro, Agilent Technologies,
Version 1.171.35.19 (release 27-10-2011 CrysAlis171 .NET)
(compiled Oct 27 2011,15:02:11)
Empirical absorption correction using spherical harmonics,
 implemented in SCALE3 ABSPACK scaling algorithm.
;
_exptl_crystal_colour 'metallic whiteish white'
_exptl_crystal_colour_lustre metallic
_exptl_crystal_colour_modifier whiteish
_exptl_crystal_colour_primary white
_exptl_crystal_density_diffrn 1.6749
_exptl_crystal_density_method 'not measured'
_exptl_crystal_description cube
_exptl_crystal_F_000 1066.3007
_exptl_crystal_size_max 0.4
_exptl_crystal_size_mid 0.3
_exptl_crystal_size_min 0.2
_refine_diff_density_max 1.3878
_refine_diff_density_min -0.9413
_refine_diff_density_rms 0.1626
_refine_ls_d_res_high 0.8123
_refine_ls_d_res_low 13.3921
_refine_ls_goodness_of_fit_ref 1.0564
_refine_ls_hydrogen_treatment constr
_refine_ls_matrix_type full
_refine_ls_number_constraints 72
_refine_ls_number_parameters 472
_refine_ls_number_reflns 6141
_refine_ls_number_restraints 0
_refine_ls_restrained_S_all 1.0564
_refine_ls_R_factor_all 0.0948
_refine_ls_R_factor_gt 0.0775
_refine_ls_shift/su_max 0.5499
_refine_ls_shift/su_mean 0.1160
_refine_ls_structure_factor_coef Fsqd
_refine_ls_weighting_details 'w=1/[\s^2^(Fo^2^)+(0.1444P)^2^+0.3325P] where P=(Fo^2^+2Fc^2^)/3'
_refine_ls_weighting_scheme calc
_refine_ls_wR_factor_gt 0.2058
_refine_ls_wR_factor_ref 0.2492
_reflns_Friedel_coverage 0.0
_reflns_limit_h_max 15
_reflns_limit_h_min -13
_reflns_limit_k_max 14
_reflns_limit_k_min -14
_reflns_limit_l_max 19
_reflns_limit_l_min 0
_reflns_number_gt 4377
_reflns_number_total 6141
_reflns_threshold_expression I>=2u(I)
_cod_data_source_file c9nj05818d2.cif
_cod_data_source_block 4-CCDC1861565
_cod_depositor_comments 'Adding full bibliography for 7059363--7059367.cif.'
_cod_database_code 7059364
_chemical_oxdiff_formula 'C10 H10 N2 Zn Cl O4'
_reflns_odcompleteness_completeness 76.05
_reflns_odcompleteness_iscentric 1
_reflns_odcompleteness_theta 66.97
_olex2_refinement_description
;
1. Fixed Uiso
 At 1.2 times of:
  All C(H) groups
 At 1.5 times of:
  All C(H,H,H) groups
2.a Ternary CH refined with riding coordinates:
 C12(H12), C5(H5), C26(H26), C20(H20)
2.b Aromatic/amide H refined with riding coordinates:
 C17(H17), C2(H2), C10(H10), C9(H9), C3(H3), C23(H23), C24(H24), C16(H16)
2.c Idealised Me refined as rotating group:
 C13(H13a,H13b,H13c), C4(H4a,H4b,H4c), C28(H28a,H28b,H28c), C11(H11a,H11b,
 H11c), C14(H14a,H14b,H14c), C25(H25a,H25b,H25c), C27(H27a,H27b,H27c), C21(H21a,
 H21b,H21c), C18(H18a,H18b,H18c), C6(H6a,H6b,H6c), C7(H7a,H7b,H7c), C19(H19a,
 H19b,H19c)
;
_olex2_submission_special_instructions 'No special instructions were received'

loop_
_space_group_symop_id
_space_group_symop_operation_xyz
1 x,y,z
2 -x,-y,-z

loop_
_atom_site_label
_atom_site_type_symbol
_atom_site_fract_x
_atom_site_fract_y
_atom_site_fract_z
_atom_site_U_iso_or_equiv
_atom_site_adp_type
_atom_site_occupancy
_atom_site_refinement_flags_posn
Se2 Se 0.10008(9) 0.64964(8) 0.34907(8) 0.0652(3) Uani 1.000000 .
Se1 Se 0.34009(9) 0.91913(9) 0.15593(9) 0.0680(3) Uani 1.000000 .
Se3 Se 0.00811(9) 0.89205(9) 0.15227(8) 0.0621(3) Uani 1.000000 .
Se4 Se 0.07242(9) 0.98705(10) 0.34257(8) 0.0645(3) Uani 1.000000 .
Zn1 Zn 0.13035(9) 0.86107(10) 0.25025(8) 0.0545(3) Uani 1.000000 .
Cl2 Cl -0.2791(3) 0.4801(3) 0.0741(2) 0.0758(7) Uani 1.000000 .
N7 N 0.4197(7) 0.7002(7) 0.2045(6) 0.0631(19) Uani 1.000000 .
N1 N 0.2915(7) 1.1097(7) 0.2956(5) 0.0603(18) Uani 1.000000 .
N6 N -0.0809(7) 0.5749(7) 0.3040(6) 0.0659(19) Uani 1.000000 .
C8 C 0.2129(8) 1.0136(9) 0.3512(7) 0.061(2) Uani 1.000000 .
N8 N 0.3539(7) 0.7322(8) 0.0899(6) 0.0666(19) Uani 1.000000 .
C12 C 0.2786(9) 1.2133(9) 0.2189(8) 0.071(2) Uani 1.000000 .
N3 N 0.0563(8) 1.1388(7) 0.0842(6) 0.070(2) Uani 1.000000 .
C17 C 0.0083(13) 1.2304(10) 0.1000(10) 0.093(4) Uani 1.000000 .
C22 C -0.0490(8) 0.6194(7) 0.3571(7) 0.0569(19) Uani 1.000000 .
C5 C 0.4559(10) 0.7118(9) 0.2798(8) 0.072(3) Uani 1.000000 .
N4 N -0.1138(8) 1.0686(7) 0.1970(7) 0.072(2) Uani 1.000000 .
N2 N 0.2554(8) 0.9393(8) 0.4134(6) 0.070(2) Uani 1.000000 .
C15 C -0.0160(8) 1.0402(7) 0.1457(7) 0.057(2) Uani 1.000000 .
C2 C 0.3908(11) 0.6259(11) 0.1070(9) 0.084(3) Uani 1.000000 .
C10 C 0.3612(9) 0.9907(11) 0.3986(8) 0.080(3) Uani 1.000000 .
C9 C 0.3837(9) 1.0969(10) 0.3247(8) 0.070(3) Uani 1.000000 .
N5 N -0.1441(7) 0.6395(7) 0.4163(6) 0.065(2) Uani 1.000000 .
C26 C -0.0025(10) 0.5356(9) 0.2264(9) 0.075(3) Uani 1.000000 .
C13 C 0.2527(15) 1.3082(13) 0.2590(12) 0.123(5) Uani 1.000000 .
C4 C 0.3094(11) 0.7933(13) 0.0124(9) 0.093(4) Uani 1.000000 .
C28 C -0.0351(14) 0.4052(12) 0.2651(11) 0.117(5) Uani 1.000000 .
C11 C 0.2002(12) 0.8239(10) 0.4875(9) 0.099(4) Uani 1.000000 .
C14 C 0.3861(12) 1.2498(12) 0.1212(9) 0.104(4) Uani 1.000000 .
Cl1 Cl 0.5262(2) 0.2807(3) 0.4214(2) 0.0765(7) Uani 1.000000 .
C3 C 0.4309(9) 0.6051(9) 0.1780(8) 0.071(2) Uani 1.000000 .
O1 O -0.2916(10) 0.5556(10) 0.1228(10) 0.139(5) Uani 1.000000 .
O8 O 0.4527(11) 0.3243(11) 0.3711(11) 0.157(5) Uani 1.000000 .
C25 C -0.1539(12) 0.6841(13) 0.4905(9) 0.097(4) Uani 1.000000 .
O3 O -0.3917(11) 0.4438(13) 0.0822(11) 0.169(6) Uani 1.000000 .
C23 C -0.2358(9) 0.6122(10) 0.3977(8) 0.078(3) Uani 1.000000 .
O6 O 0.5599(14) 0.1808(14) 0.4072(14) 0.183(7) Uani 1.000000 .
C20 C -0.2200(9) 0.9892(10) 0.2711(8) 0.073(3) Uani 1.000000 .
C27 C -0.0080(12) 0.5985(13) 0.1280(9) 0.096(4) Uani 1.000000 .
C24 C -0.1959(8) 0.5688(10) 0.3279(9) 0.078(3) Uani 1.000000 .
C21 C -0.3173(11) 1.0182(15) 0.2373(12) 0.121(5) Uani 1.000000 .
C18 C 0.1702(10) 1.1522(11) 0.0105(8) 0.089(3) Uani 1.000000 .
C1 C 0.3742(7) 0.7756(8) 0.1503(7) 0.058(2) Uani 1.000000 .
C16 C -0.0980(13) 1.1867(11) 0.1709(10) 0.090(3) Uani 1.000000 .
O7 O 0.4662(13) 0.2409(13) 0.5276(9) 0.181(7) Uani 1.000000 .
O4 O -0.2149(12) 0.5409(15) -0.0299(9) 0.177(6) Uani 1.000000 .
C6 C 0.4059(15) 0.6056(12) 0.3759(11) 0.115(5) Uani 1.000000 .
C7 C 0.5849(11) 0.7402(17) 0.2365(12) 0.135(7) Uani 1.000000 .
O2 O -0.2276(16) 0.3922(13) 0.1068(11) 0.202(8) Uani 1.000000 .
O5 O 0.6156(13) 0.3576(15) 0.3951(12) 0.223(9) Uani 1.000000 .
C19 C -0.2473(13) 1.0005(14) 0.3717(9) 0.108(5) Uani 1.000000 .
H12 H 0.2124(9) 1.1942(9) 0.2058(8) 0.085(3) Uiso 1.000000 R
H17 H 0.0423(13) 1.3075(10) 0.0681(10) 0.112(5) Uiso 1.000000 R
H5 H 0.4244(10) 0.7776(9) 0.2931(8) 0.086(3) Uiso 1.000000 R
H2 H 0.3880(11) 0.5781(11) 0.0747(9) 0.101(4) Uiso 1.000000 R
H10 H 0.4076(9) 0.9581(11) 0.4331(8) 0.096(4) Uiso 1.000000 R
H9 H 0.4489(9) 1.1513(10) 0.2983(8) 0.084(3) Uiso 1.000000 R
H26 H 0.0766(10) 0.5514(9) 0.2199(9) 0.090(3) Uiso 1.000000 R
H13a H 0.188(8) 1.279(4) 0.322(5) 0.185(8) Uiso 1.000000 GR
H13b H 0.319(4) 1.332(8) 0.268(10) 0.185(8) Uiso 1.000000 GR
H13c H 0.235(11) 1.373(5) 0.212(5) 0.185(8) Uiso 1.000000 GR
H4a H 0.323(8) 0.755(5) -0.032(4) 0.139(6) Uiso 1.000000 GR
H4b H 0.228(2) 0.793(8) 0.0433(10) 0.139(6) Uiso 1.000000 GR
H4c H 0.348(6) 0.872(3) -0.024(5) 0.139(6) Uiso 1.000000 GR
H28a H -0.047(10) 0.3699(16) 0.334(3) 0.176(8) Uiso 1.000000 GR
H28b H -0.105(6) 0.3888(12) 0.258(8) 0.176(8) Uiso 1.000000 GR
H28c H 0.026(5) 0.3747(19) 0.228(6) 0.176(8) Uiso 1.000000 GR
H11a H 0.126(4) 0.8280(15) 0.532(5) 0.149(6) Uiso 1.000000 GR
H11b H 0.191(9) 0.776(3) 0.4545(10) 0.149(6) Uiso 1.000000 GR
H11c H 0.247(5) 0.791(4) 0.525(6) 0.149(6) Uiso 1.000000 GR
H14a H 0.4537(13) 1.253(10) 0.1353(16) 0.157(7) Uiso 1.000000 GR
H14b H 0.388(6) 1.195(6) 0.092(5) 0.157(7) Uiso 1.000000 GR
H14c H 0.383(5) 1.325(5) 0.075(3) 0.157(7) Uiso 1.000000 GR
H3 H 0.4609(9) 0.5393(9) 0.2054(8) 0.085(3) Uiso 1.000000 R
H25a H -0.126(9) 0.634(5) 0.538(5) 0.146(6) Uiso 1.000000 GR
H25b H -0.109(8) 0.760(4) 0.4587(13) 0.146(6) Uiso 1.000000 GR
H25c H -0.2331(18) 0.689(10) 0.524(6) 0.146(6) Uiso 1.000000 GR
H23 H -0.3115(9) 0.6218(10) 0.4276(8) 0.094(3) Uiso 1.000000 R
H20 H -0.2081(9) 0.9097(10) 0.2797(8) 0.088(3) Uiso 1.000000 R
H27a H -0.086(2) 0.587(7) 0.1334(18) 0.144(6) Uiso 1.000000 GR
H27b H 0.017(8) 0.6795(16) 0.106(4) 0.144(6) Uiso 1.000000 GR
H27c H 0.041(7) 0.570(6) 0.081(2) 0.144(6) Uiso 1.000000 GR
H24 H -0.2384(8) 0.5405(10) 0.3013(9) 0.094(4) Uiso 1.000000 R
H21a H -0.336(7) 1.091(5) 0.238(9) 0.182(8) Uiso 1.000000 GR
H21b H -0.295(4) 1.022(11) 0.171(4) 0.182(8) Uiso 1.000000 GR
H21c H -0.383(4) 0.959(6) 0.281(6) 0.182(8) Uiso 1.000000 GR
H18a H 0.1658(14) 1.167(9) -0.053(2) 0.133(5) Uiso 1.000000 GR
H18b H 0.218(3) 1.216(6) 0.004(6) 0.133(5) Uiso 1.000000 GR
H18c H 0.203(4) 1.083(3) 0.031(4) 0.133(5) Uiso 1.000000 GR
H16 H -0.1513(13) 1.2284(11) 0.1976(10) 0.108(4) Uiso 1.000000 R
H6a H 0.332(5) 0.574(7) 0.383(5) 0.173(8) Uiso 1.000000 GR
H6b H 0.457(5) 0.549(4) 0.375(4) 0.173(8) Uiso 1.000000 GR
H6c H 0.397(10) 0.626(2) 0.4310(13) 0.173(8) Uiso 1.000000 GR
H7a H 0.6157(13) 0.730(13) 0.175(6) 0.202(11) Uiso 1.000000 GR
H7b H 0.6066(11) 0.819(4) 0.224(10) 0.202(11) Uiso 1.000000 GR
H7c H 0.6147(14) 0.690(8) 0.283(5) 0.202(11) Uiso 1.000000 GR
H19a H -0.181(4) 0.990(11) 0.389(5) 0.163(7) Uiso 1.000000 GR
H19b H -0.267(10) 1.076(4) 0.366(3) 0.163(7) Uiso 1.000000 GR
H19c H -0.311(7) 0.942(7) 0.423(2) 0.163(7) Uiso 1.000000 GR

loop_
_atom_site_aniso_label
_atom_site_aniso_U_11
_atom_site_aniso_U_22
_atom_site_aniso_U_33
_atom_site_aniso_U_12
_atom_site_aniso_U_13
_atom_site_aniso_U_23
Se2 0.0633(6) 0.0514(5) 0.0888(7) 0.0105(4) -0.0438(5) -0.0227(5)
Se1 0.0529(6) 0.0542(5) 0.0928(7) 0.0091(4) -0.0253(5) -0.0284(5)
Se3 0.0679(6) 0.0582(5) 0.0854(7) 0.0220(4) -0.0458(5) -0.0397(5)
Se4 0.0516(6) 0.0699(6) 0.0885(7) 0.0112(4) -0.0300(5) -0.0462(5)
Zn1 0.0505(7) 0.0509(6) 0.0695(7) 0.0096(5) -0.0288(5) -0.0266(5)
Cl2 0.0812(17) 0.0716(15) 0.0845(15) 0.0203(12) -0.0363(13) -0.0377(13)
N7 0.063(5) 0.063(4) 0.064(4) 0.014(4) -0.025(4) -0.026(4)
N1 0.056(4) 0.060(4) 0.066(4) -0.001(3) -0.026(3) -0.024(4)
N6 0.061(5) 0.068(5) 0.072(4) 0.007(4) -0.030(4) -0.027(4)
C8 0.056(5) 0.068(5) 0.060(5) -0.004(4) -0.026(4) -0.023(4)
N8 0.057(5) 0.076(5) 0.071(5) 0.013(4) -0.024(4) -0.035(4)
C12 0.065(6) 0.065(6) 0.081(6) 0.011(4) -0.027(5) -0.030(5)
N3 0.095(6) 0.055(4) 0.064(4) 0.013(4) -0.043(4) -0.018(4)
C17 0.137(12) 0.050(5) 0.100(9) 0.029(6) -0.058(8) -0.026(6)
C22 0.053(5) 0.049(4) 0.073(5) 0.007(3) -0.025(4) -0.029(4)
C5 0.090(7) 0.070(6) 0.080(6) 0.021(5) -0.048(5) -0.042(5)
N4 0.084(6) 0.052(4) 0.083(5) 0.026(4) -0.030(4) -0.032(4)
N2 0.082(6) 0.068(5) 0.071(5) 0.011(4) -0.040(4) -0.029(4)
C15 0.066(5) 0.049(4) 0.066(5) 0.009(4) -0.039(4) -0.022(4)
C2 0.096(9) 0.087(8) 0.087(7) 0.022(6) -0.036(6) -0.054(7)
C10 0.076(7) 0.098(8) 0.082(6) 0.009(6) -0.055(6) -0.029(6)
C9 0.062(6) 0.086(7) 0.077(6) 0.016(5) -0.040(5) -0.037(6)
N5 0.064(5) 0.063(5) 0.057(4) 0.012(4) -0.015(3) -0.020(4)
C26 0.080(7) 0.061(6) 0.092(7) 0.012(5) -0.039(6) -0.035(5)
C13 0.181(17) 0.087(10) 0.134(13) 0.047(10) -0.084(12) -0.055(10)
C4 0.084(8) 0.129(11) 0.091(7) 0.035(7) -0.051(7) -0.055(8)
C28 0.140(14) 0.070(8) 0.124(11) -0.001(8) -0.032(10) -0.039(8)
C11 0.137(12) 0.069(7) 0.080(7) 0.004(7) -0.048(8) -0.012(6)
C14 0.108(10) 0.091(9) 0.077(7) 0.003(7) -0.027(7) -0.004(7)
Cl1 0.0754(16) 0.0758(15) 0.0905(16) 0.0122(12) -0.0436(13) -0.0352(13)
C3 0.083(7) 0.063(5) 0.083(6) 0.029(5) -0.038(5) -0.042(5)
O1 0.157(11) 0.123(10) 0.215(13) 0.056(8) -0.098(10) -0.124(10)
O8 0.164(11) 0.136(10) 0.225(13) 0.058(8) -0.149(11) -0.057(10)
C25 0.098(10) 0.120(12) 0.082(7) 0.024(8) -0.021(6) -0.060(8)
O3 0.127(10) 0.202(15) 0.191(13) -0.036(10) -0.042(10) -0.112(12)
C23 0.046(6) 0.085(7) 0.090(7) -0.001(5) -0.012(5) -0.034(6)
O6 0.226(14) 0.189(15) 0.296(19) 0.139(12) -0.199(14) -0.172(15)
C20 0.056(6) 0.079(6) 0.081(6) 0.022(5) -0.027(5) -0.029(5)
C27 0.098(9) 0.115(11) 0.093(8) 0.020(8) -0.048(7) -0.050(8)
C24 0.049(5) 0.090(7) 0.114(8) 0.013(5) -0.031(5) -0.061(7)
C21 0.083(10) 0.163(16) 0.134(12) 0.007(9) -0.065(9) -0.056(12)
C18 0.074(8) 0.091(8) 0.072(6) -0.003(6) -0.022(5) -0.008(6)
C1 0.048(5) 0.064(5) 0.065(5) 0.008(4) -0.023(4) -0.029(4)
C16 0.117(10) 0.067(7) 0.100(8) 0.037(7) -0.054(8) -0.039(6)
O7 0.222(16) 0.187(15) 0.100(7) -0.042(11) -0.015(9) -0.065(9)
O4 0.141(11) 0.228(18) 0.106(8) 0.059(10) -0.023(8) -0.034(10)
C6 0.172(15) 0.085(9) 0.115(10) 0.018(9) -0.096(11) -0.028(8)
C7 0.062(8) 0.24(2) 0.166(14) 0.017(10) -0.046(9) -0.140(16)
O2 0.31(2) 0.158(12) 0.179(12) 0.180(14) -0.132(13) -0.082(10)
O5 0.201(14) 0.237(18) 0.201(13) -0.127(13) -0.116(12) -0.020(12)
C19 0.105(11) 0.141(14) 0.075(7) 0.028(9) -0.023(7) -0.051(8)

loop_
_atom_type_symbol
_atom_type_scat_dispersion_real
_atom_type_scat_dispersion_imag
_atom_type_scat_Cromer_Mann_a1
_atom_type_scat_Cromer_Mann_a2
_atom_type_scat_Cromer_Mann_a3
_atom_type_scat_Cromer_Mann_a4
_atom_type_scat_Cromer_Mann_b1
_atom_type_scat_Cromer_Mann_b2
_atom_type_scat_Cromer_Mann_b3
_atom_type_scat_Cromer_Mann_b4
_atom_type_scat_Cromer_Mann_c
_atom_type_scat_source
_atom_type_scat_dispersion_source
C 0.01920 0.00962 2.31000 1.02000 1.58860 0.86500 20.84390 10.20750 0.56870 51.65120 0.215599998832 'International Tables Volume C Table 6.1.1.4 (pp. 500-502)' 'Henke, Gullikson and Davis, At. Data and Nucl. Data Tables, 1993, 54, 2'
Cl 0.36843 0.69943 11.46040 7.19640 6.25560 1.64550 0.01040 1.16620 18.51940 47.77840 -9.55739974976 'International Tables Volume C Table 6.1.1.4 (pp. 500-502)' 'Henke, Gullikson and Davis, At. Data and Nucl. Data Tables, 1993, 54, 2'
H 0.00000 0.00000 0.49300 0.32291 0.14019 0.04081 10.51090 26.12570 3.14236 57.79970 0.0030380000826 'International Tables Volume C Table 6.1.1.4 (pp. 500-502)' 'Henke, Gullikson and Davis, At. Data and Nucl. Data Tables, 1993, 54, 2'
Zn -1.55628 0.70462 14.07430 7.03180 5.16520 2.41000 3.26550 0.23330 10.31630 58.70970 1.30410003662 'International Tables Volume C Table 6.1.1.4 (pp. 500-502)' 'Henke, Gullikson and Davis, At. Data and Nucl. Data Tables, 1993, 54, 2'
O 0.05239 0.03377 3.04850 2.28680 1.54630 0.86700 13.27710 5.70110 0.32390 32.90890 0.250800013542 'International Tables Volume C Table 6.1.1.4 (pp. 500-502)' 'Henke, Gullikson and Davis, At. Data and Nucl. Data Tables, 1993, 54, 2'
N 0.03256 0.01839 12.21260 3.13220 2.01250 1.16630 0.00570 9.89330 28.99750 0.58260 -11.5290002823 'International Tables Volume C Table 6.1.1.4 (pp. 500-502)' 'Henke, Gullikson and Davis, At. Data and Nucl. Data Tables, 1993, 54, 2'
Se -0.79210 1.18296 17.00060 5.81960 3.97310 4.35430 2.40980 0.27260 15.23720 43.81630 2.84089994431 'International Tables Volume C Table 6.1.1.4 (pp. 500-502)' 'Henke, Gullikson and Davis, At. Data and Nucl. Data Tables, 1993, 54, 2'

loop_
_geom_angle_atom_site_label_1
_geom_angle_atom_site_label_2
_geom_angle_atom_site_label_3
_geom_angle
_geom_angle_site_symmetry_1
_geom_angle_site_symmetry_3
_geom_angle_publ_flag
C22 Se2 Zn1 96.7(3) . . ?
C1 Se1 Zn1 97.2(3) . . ?
C15 Se3 Zn1 95.9(3) . . ?
C8 Se4 Zn1 97.5(3) . . ?
Se1 Zn1 Se2 106.09(5) . . ?
Se3 Zn1 Se2 106.02(5) . . ?
Se3 Zn1 Se1 117.30(6) . . ?
Se4 Zn1 Se2 117.77(6) . . ?
Se4 Zn1 Se1 105.19(5) . . ?
Se4 Zn1 Se3 105.07(5) . . ?
O3 Cl2 O1 107.5(8) . . ?
O4 Cl2 O1 110.1(10) . . ?
O4 Cl2 O3 104.9(9) . . ?
O2 Cl2 O1 114.0(9) . . ?
O2 Cl2 O3 112.3(11) . . ?
O2 Cl2 O4 107.7(9) . . ?
C3 N7 C5 124.7(9) . . ?
C1 N7 C5 126.4(9) . . ?
C1 N7 C3 108.9(8) . . ?
C12 N1 C8 124.8(8) . . ?
C9 N1 C8 109.6(8) . . ?
C9 N1 C12 125.6(8) . . ?
C26 N6 C22 126.2(9) . . ?
C24 N6 C22 111.0(9) . . ?
C24 N6 C26 122.9(9) . . ?
N1 C8 Se4 126.7(7) . . ?
N2 C8 Se4 126.4(7) . . ?
N2 C8 N1 106.9(8) . . ?
C4 N8 C2 125.6(10) . . ?
C1 N8 C2 108.8(9) . . ?
C1 N8 C4 125.3(10) . . ?
C13 C12 N1 109.1(10) . . ?
C14 C12 N1 110.0(9) . . ?
C14 C12 C13 113.4(11) . . ?
C15 N3 C17 110.6(10) . . ?
C18 N3 C17 122.4(10) . . ?
C18 N3 C15 127.0(10) . . ?
C16 C17 N3 106.2(11) . . ?
N6 C22 Se2 127.4(7) . . ?
N5 C22 Se2 126.6(7) . . ?
N5 C22 N6 105.9(9) . . ?
C6 C5 N7 110.1(9) . . ?
C7 C5 N7 108.5(9) . . ?
C7 C5 C6 115.0(12) . . ?
C20 N4 C15 126.7(8) . . ?
C16 N4 C15 108.5(9) . . ?
C16 N4 C20 124.8(10) . . ?
C10 N2 C8 109.5(9) . . ?
C11 N2 C8 126.5(10) . . ?
C11 N2 C10 124.0(10) . . ?
N3 C15 Se3 127.2(8) . . ?
N4 C15 Se3 125.9(7) . . ?
N4 C15 N3 106.8(9) . . ?
C3 C2 N8 106.9(10) . . ?
C9 C10 N2 106.9(9) . . ?
C10 C9 N1 107.0(9) . . ?
C25 N5 C22 126.5(10) . . ?
C23 N5 C22 110.1(9) . . ?
C23 N5 C25 123.3(10) . . ?
C28 C26 N6 107.8(10) . . ?
C27 C26 N6 111.7(10) . . ?
C27 C26 C28 112.8(11) . . ?
O6 Cl1 O8 108.5(8) . . ?
O7 Cl1 O8 111.3(10) . . ?
O7 Cl1 O6 104.1(11) . . ?
O5 Cl1 O8 113.4(11) . . ?
O5 Cl1 O6 112.1(12) . . ?
O5 Cl1 O7 107.1(9) . . ?
C2 C3 N7 107.6(10) . . ?
C24 C23 N5 107.0(9) . . ?
C21 C20 N4 110.4(10) . . ?
C19 C20 N4 108.2(10) . . ?
C19 C20 C21 110.4(11) . . ?
C23 C24 N6 105.9(10) . . ?
N7 C1 Se1 126.4(7) . . ?
N8 C1 Se1 125.8(7) . . ?
N8 C1 N7 107.8(9) . . ?
N4 C16 C17 107.8(11) . . ?

loop_
_geom_bond_atom_site_label_1
_geom_bond_atom_site_label_2
_geom_bond_distance
_geom_bond_site_symmetry_2
_geom_bond_publ_flag
Se2 Zn1 2.4800(15) . ?
Se2 C22 1.870(9) . ?
Se1 Zn1 2.4706(15) . ?
Se1 C1 1.888(10) . ?
Se3 Zn1 2.4794(14) . ?
Se3 C15 1.865(9) . ?
Se4 Zn1 2.4747(15) . ?
Se4 C8 1.868(9) . ?
Cl2 O1 1.408(10) . ?
Cl2 O3 1.441(12) . ?
Cl2 O4 1.419(12) . ?
Cl2 O2 1.314(10) . ?
N7 C5 1.464(12) . ?
N7 C3 1.403(13) . ?
N7 C1 1.303(12) . ?
N1 C8 1.345(11) . ?
N1 C12 1.464(12) . ?
N1 C9 1.384(11) . ?
N6 C22 1.331(12) . ?
N6 C26 1.512(14) . ?
N6 C24 1.356(12) . ?
C8 N2 1.343(13) . ?
N8 C2 1.381(15) . ?
N8 C4 1.472(13) . ?
N8 C1 1.354(12) . ?
C12 C13 1.535(17) . ?
C12 C14 1.540(15) . ?
N3 C17 1.367(14) . ?
N3 C15 1.336(12) . ?
N3 C18 1.445(14) . ?
C17 C16 1.344(18) . ?
C22 N5 1.318(11) . ?
C5 C6 1.506(16) . ?
C5 C7 1.505(15) . ?
N4 C15 1.341(12) . ?
N4 C20 1.471(13) . ?
N4 C16 1.384(14) . ?
N2 C10 1.389(12) . ?
N2 C11 1.453(13) . ?
C2 C3 1.323(16) . ?
C10 C9 1.350(15) . ?
N5 C25 1.439(13) . ?
N5 C23 1.367(13) . ?
C26 C28 1.525(15) . ?
C26 C27 1.473(16) . ?
Cl1 O8 1.409(10) . ?
Cl1 O6 1.402(13) . ?
Cl1 O7 1.436(11) . ?
Cl1 O5 1.326(10) . ?
C23 C24 1.343(15) . ?
C20 C21 1.498(15) . ?
C20 C19 1.551(15) . ?
